data_7710743
loop_
_publ_author_name
'Li, Yang'
'Pelzer, Katrin'
'Sechet, Damien'
'Creste, Geordie'
'Matt, Dominique'
'Braunstein, Pierre'
'Armspach, Dominique'

_publ_section_title
;
 A cavity-shaped <i>cis</i>-chelating P,N ligand for highly selective
 nickel-catalysed ethylene dimerisation.
;
_journal_name_full 'Dalton transactions (Cambridge, England : 2003)'
_journal_paper_doi 10.1039/d2dt01553f
_journal_year 2022
_chemical_formula_moiety 'C24 H40 Cl N2 P2 Pd, Cl, 2(H2 O)'
_chemical_formula_sum 'C24 H44 Cl2 N2 O2 P2 Pd'
_chemical_formula_weight 631.85
_space_group_crystal_system orthorhombic
_space_group_IT_number 33
_space_group_name_Hall 'P 2c -2n'
_space_group_name_H-M_alt 'P n a 21'
_atom_sites_solution_hydrogens mixed
_atom_sites_solution_primary direct
_atom_sites_solution_secondary difmap
_audit_creation_method SHELXL-2014/7
_audit_update_record
;
2022-03-31 deposited with the CCDC.	2022-06-28 downloaded from the CCDC.
;
_cell_angle_alpha 90
_cell_angle_beta 90
_cell_angle_gamma 90
_cell_formula_units_Z 8
_cell_length_a 13.1872(4)
_cell_length_b 11.4097(3)
_cell_length_c 38.4881(11)
_cell_measurement_reflns_used 9977
_cell_measurement_temperature 120(2)
_cell_measurement_theta_max 28.00
_cell_measurement_theta_min 2.39
_cell_volume 5791.0(3)
_computing_cell_refinement 'Bruker SAINT'
_computing_data_collection 'Bruker APEX3'
_computing_data_reduction 'Bruker SAINT'
_computing_molecular_graphics 'Bruker SHELXTL'
_computing_publication_material 'Bruker SHELXTL'
_computing_structure_refinement 'SHELXL-2014/7 (Sheldrick, 2014)'
_computing_structure_solution 'SHELXT 2014/5 (Sheldrick, 2014)'
_diffrn_ambient_temperature 120(2)
_diffrn_measured_fraction_theta_full 1.000
_diffrn_measured_fraction_theta_max 0.999
_diffrn_measurement_device_type 'Bruker PHOTON-III CPAD'
_diffrn_measurement_method '\f and \w shuterless scans'
_diffrn_radiation_type MoK\a
_diffrn_radiation_wavelength 0.71073
_diffrn_reflns_av_R_equivalents 0.0609
_diffrn_reflns_av_unetI/netI 0.0429
_diffrn_reflns_Laue_measured_fraction_full 1.000
_diffrn_reflns_Laue_measured_fraction_max 0.999
_diffrn_reflns_limit_h_max 17
_diffrn_reflns_limit_h_min -17
_diffrn_reflns_limit_k_max 15
_diffrn_reflns_limit_k_min -15
_diffrn_reflns_limit_l_max 50
_diffrn_reflns_limit_l_min -50
_diffrn_reflns_number 94671
_diffrn_reflns_point_group_measured_fraction_full 0.999
_diffrn_reflns_point_group_measured_fraction_max 0.996
_diffrn_reflns_theta_full 25.242
_diffrn_reflns_theta_max 28.016
_diffrn_reflns_theta_min 2.117
_diffrn_source 'Mo-ImuS 3.0 microfocus tube'
_exptl_absorpt_coefficient_mu 0.959
_exptl_absorpt_correction_T_max 0.7456
_exptl_absorpt_correction_T_min 0.6896
_exptl_absorpt_correction_type multi-scan
_exptl_absorpt_process_details sadabs
_exptl_crystal_colour colourless
_exptl_crystal_density_diffrn 1.449
_exptl_crystal_description block
_exptl_crystal_F_000 2624
_exptl_crystal_size_max 0.140
_exptl_crystal_size_mid 0.120
_exptl_crystal_size_min 0.100
_refine_diff_density_max 2.453
_refine_diff_density_min -0.642
_refine_diff_density_rms 0.088
_refine_ls_abs_structure_details
;
 Flack x determined using 5095 quotients [(I+)-(I-)]/[(I+)+(I-)]
 (Parsons, Flack and Wagner, Acta Cryst. B69 (2013) 249-259).
;
_refine_ls_abs_structure_Flack 0.341(13)
_refine_ls_extinction_method none
_refine_ls_goodness_of_fit_ref 1.069
_refine_ls_hydrogen_treatment constr
_refine_ls_matrix_type full
_refine_ls_number_parameters 611
_refine_ls_number_reflns 13931
_refine_ls_number_restraints 1
_refine_ls_restrained_S_all 1.069
_refine_ls_R_factor_all 0.0464
_refine_ls_R_factor_gt 0.0350
_refine_ls_shift/su_max 0.005
_refine_ls_shift/su_mean 0.000
_refine_ls_structure_factor_coef Fsqd
_refine_ls_weighting_details 'w=1/[\s^2^(Fo^2^)+(0.0323P)^2^+4.6496P] where P=(Fo^2^+2Fc^2^)/3'
_refine_ls_weighting_scheme calc
_refine_ls_wR_factor_gt 0.0719
_refine_ls_wR_factor_ref 0.0783
_reflns_Friedel_coverage 0.965
_reflns_Friedel_fraction_full 0.999
_reflns_Friedel_fraction_max 0.992
_reflns_number_gt 12131
_reflns_number_total 13931
_reflns_threshold_expression 'I > 2\s(I)'
_cod_data_source_file d2dt01553f2.cif
_cod_data_source_block dagc211007
_cod_database_code 7710743
_shelx_shelxl_version_number 2014/7
_shelx_space_group_comment
;
The symmetry employed for this shelxl refinement is uniquely defined
by the following loop, which should always be used as a source of
symmetry information in preference to the above space-group names.
They are only intended as comments.
;
_shelx_estimated_absorpt_t_min 0.877
_shelx_estimated_absorpt_t_max 0.910

loop_
_space_group_symop_operation_xyz
'x, y, z'
'-x, -y, z+1/2'
'x+1/2, -y+1/2, z'
'-x+1/2, y+1/2, z+1/2'

loop_
_atom_site_label
_atom_site_type_symbol
_atom_site_fract_x
_atom_site_fract_y
_atom_site_fract_z
_atom_site_U_iso_or_equiv
_atom_site_adp_type
_atom_site_occupancy
_atom_site_site_symmetry_order
_atom_site_calc_flag
_atom_site_refinement_flags_posn
_atom_site_refinement_flags_adp
_atom_site_refinement_flags_occupancy
_atom_site_disorder_assembly
_atom_site_disorder_group
C1 C 0.0431(5) 0.7487(4) 0.2753(2) 0.0137(16) Uani 1 1 d . . . . .
C2 C 0.0124(5) 0.8521(6) 0.25931(19) 0.0171(13) Uani 1 1 d . . . . .
H2 H 0.0394 0.9253 0.2666 0.021 Uiso 1 1 calc R U . . .
C3 C -0.0576(5) 0.8471(6) 0.23269(18) 0.0198(14) Uani 1 1 d . . . . .
H3 H -0.0790 0.9173 0.2216 0.024 Uiso 1 1 calc R U . . .
C4 C -0.0968(5) 0.7409(5) 0.2221(3) 0.0197(17) Uani 1 1 d . . . . .
H4 H -0.1447 0.7389 0.2036 0.024 Uiso 1 1 calc R U . . .
C5 C -0.0677(4) 0.6376(6) 0.23777(18) 0.0179(13) Uani 1 1 d . . . . .
H5 H -0.0944 0.5647 0.2301 0.022 Uiso 1 1 calc R U . . .
C6 C 0.0022(4) 0.6423(5) 0.26521(17) 0.0126(12) Uani 1 1 d . . . . .
C7 C 0.0892(4) 0.8359(5) 0.33063(17) 0.0202(12) Uani 1 1 d . . . . .
H7A H 0.1146 0.9143 0.3250 0.030 Uiso 1 1 calc R U . . .
H7B H 0.1175 0.8107 0.3529 0.030 Uiso 1 1 calc R U . . .
H7C H 0.0151 0.8379 0.3322 0.030 Uiso 1 1 calc R U . . .
C8 C 0.2177(4) 0.7903(5) 0.28707(16) 0.0200(12) Uani 1 1 d . . . . .
H8A H 0.2329 0.7415 0.2668 0.030 Uiso 1 1 calc R U . . .
H8B H 0.2723 0.7824 0.3042 0.030 Uiso 1 1 calc R U . . .
H8C H 0.2120 0.8724 0.2799 0.030 Uiso 1 1 calc R U . . .
C9 C 0.0962(5) 0.4171(5) 0.25506(18) 0.0221(14) Uani 1 1 d . . . . .
H9A H 0.1110 0.3398 0.2655 0.027 Uiso 1 1 calc R U . . .
H9B H 0.0446 0.4051 0.2367 0.027 Uiso 1 1 calc R U . . .
C10 C 0.1924(5) 0.4641(6) 0.23842(17) 0.0281(14) Uani 1 1 d . . . . .
H10A H 0.1791 0.5418 0.2286 0.042 Uiso 1 1 calc R U . . .
H10B H 0.2142 0.4108 0.2199 0.042 Uiso 1 1 calc R U . . .
H10C H 0.2458 0.4700 0.2560 0.042 Uiso 1 1 calc R U . . .
C11 C -0.0747(4) 0.4458(5) 0.30253(17) 0.0234(13) Uani 1 1 d . . . . .
H11A H -0.1256 0.4517 0.2837 0.028 Uiso 1 1 calc R U . . .
H11B H -0.0634 0.3616 0.3074 0.028 Uiso 1 1 calc R U . . .
C12 C -0.1163(4) 0.5051(6) 0.33507(19) 0.0296(15) Uani 1 1 d . . . . .
H12A H -0.0728 0.4863 0.3549 0.044 Uiso 1 1 calc R U . . .
H12B H -0.1852 0.4770 0.3396 0.044 Uiso 1 1 calc R U . . .
H12C H -0.1175 0.5902 0.3316 0.044 Uiso 1 1 calc R U . . .
C13 C 0.2263(4) 0.4089(4) 0.39735(14) 0.0133(10) Uani 1 1 d . . . . .
C14 C 0.3216(4) 0.3701(4) 0.40851(15) 0.0153(11) Uani 1 1 d . . . . .
H14 H 0.3714 0.3483 0.3919 0.018 Uiso 1 1 calc R U . . .
C15 C 0.3435(4) 0.3632(5) 0.44369(15) 0.0191(12) Uani 1 1 d . . . . .
H15 H 0.4085 0.3374 0.4510 0.023 Uiso 1 1 calc R U . . .
C16 C 0.2711(5) 0.3939(5) 0.46824(16) 0.0200(12) Uani 1 1 d . . . . .
H16 H 0.2862 0.3885 0.4923 0.024 Uiso 1 1 calc R U . . .
C17 C 0.1761(5) 0.4326(5) 0.45726(16) 0.0189(12) Uani 1 1 d . . . . .
H17 H 0.1264 0.4536 0.4740 0.023 Uiso 1 1 calc R U . . .
C18 C 0.1535(4) 0.4407(5) 0.42191(17) 0.0157(12) Uani 1 1 d . . . . .
C19 C -0.0259(4) 0.4050(5) 0.42454(17) 0.0230(13) Uani 1 1 d . . . . .
H19A H -0.0101 0.3219 0.4211 0.034 Uiso 1 1 calc R U . . .
H19B H -0.0902 0.4237 0.4130 0.034 Uiso 1 1 calc R U . . .
H19C H -0.0318 0.4213 0.4495 0.034 Uiso 1 1 calc R U . . .
C20 C 0.0368(5) 0.6024(5) 0.41647(19) 0.0236(14) Uani 1 1 d . . . . .
H20A H 0.0310 0.6153 0.4416 0.035 Uiso 1 1 calc R U . . .
H20B H -0.0262 0.6265 0.4051 0.035 Uiso 1 1 calc R U . . .
H20C H 0.0934 0.6486 0.4073 0.035 Uiso 1 1 calc R U . . .
C21 C 0.2963(4) 0.3449(4) 0.32788(15) 0.0161(10) Uani 1 1 d . . . . .
H21A H 0.3234 0.2778 0.3413 0.019 Uiso 1 1 calc R U . . .
H21B H 0.2712 0.3138 0.3055 0.019 Uiso 1 1 calc R U . . .
C22 C 0.3831(4) 0.4292(5) 0.32049(17) 0.0234(13) Uani 1 1 d . . . . .
H22A H 0.3583 0.4942 0.3062 0.035 Uiso 1 1 calc R U . . .
H22B H 0.4371 0.3878 0.3081 0.035 Uiso 1 1 calc R U . . .
H22C H 0.4096 0.4599 0.3425 0.035 Uiso 1 1 calc R U . . .
C23 C 0.0956(4) 0.2881(5) 0.34999(17) 0.0154(12) Uani 1 1 d . . . . .
H23A H 0.0301 0.3183 0.3588 0.018 Uiso 1 1 calc R U . . .
H23B H 0.0856 0.2652 0.3254 0.018 Uiso 1 1 calc R U . . .
C24 C 0.1237(5) 0.1791(5) 0.37074(17) 0.0197(12) Uani 1 1 d . . . . .
H24A H 0.1861 0.1451 0.3613 0.030 Uiso 1 1 calc R U . . .
H24B H 0.0687 0.1216 0.3692 0.030 Uiso 1 1 calc R U . . .
H24C H 0.1345 0.2006 0.3951 0.030 Uiso 1 1 calc R U . . .
C25 C 0.7139(5) 0.2545(4) 0.6148(2) 0.0125(15) Uani 1 1 d . . . . .
C26 C 0.7424(4) 0.1515(5) 0.63253(18) 0.0166(13) Uani 1 1 d . . . . .
H26 H 0.7146 0.0779 0.6260 0.020 Uiso 1 1 calc R U . . .
C27 C 0.8114(4) 0.1591(6) 0.65949(17) 0.0170(13) Uani 1 1 d . . . . .
H27 H 0.8311 0.0898 0.6714 0.020 Uiso 1 1 calc R U . . .
C28 C 0.8526(4) 0.2659(6) 0.6696(2) 0.0168(15) Uani 1 1 d . . . . .
H28 H 0.8996 0.2697 0.6883 0.020 Uiso 1 1 calc R U . . .
C29 C 0.8239(4) 0.3669(6) 0.65200(17) 0.0179(13) Uani 1 1 d . . . . .
H29 H 0.8518 0.4404 0.6586 0.022 Uiso 1 1 calc R U . . .
C30 C 0.7538(5) 0.3613(5) 0.62440(19) 0.0162(13) Uani 1 1 d . . . . .
C31 C 0.5386(4) 0.2105(5) 0.60261(16) 0.0188(12) Uani 1 1 d . . . . .
H31A H 0.5464 0.1315 0.6123 0.028 Uiso 1 1 calc R U . . .
H31B H 0.4860 0.2096 0.5846 0.028 Uiso 1 1 calc R U . . .
H31C H 0.5189 0.2648 0.6211 0.028 Uiso 1 1 calc R U . . .
C32 C 0.6712(4) 0.1645(5) 0.55977(16) 0.0209(12) Uani 1 1 d . . . . .
H32A H 0.7386 0.1863 0.5513 0.031 Uiso 1 1 calc R U . . .
H32B H 0.6229 0.1655 0.5404 0.031 Uiso 1 1 calc R U . . .
H32C H 0.6738 0.0856 0.5698 0.031 Uiso 1 1 calc R U . . .
C33 C 0.8300(5) 0.5601(5) 0.58701(18) 0.0256(14) Uani 1 1 d . . . . .
H33A H 0.8168 0.6435 0.5815 0.031 Uiso 1 1 calc R U . . .
H33B H 0.8802 0.5572 0.6061 0.031 Uiso 1 1 calc R U . . .
C34 C 0.8734(4) 0.4999(6) 0.55527(19) 0.0318(16) Uani 1 1 d . . . . .
H34A H 0.8768 0.4152 0.5594 0.048 Uiso 1 1 calc R U . . .
H34B H 0.9417 0.5300 0.5507 0.048 Uiso 1 1 calc R U . . .
H34C H 0.8298 0.5153 0.5352 0.048 Uiso 1 1 calc R U . . .
C35 C 0.6545(5) 0.5822(5) 0.63469(18) 0.0250(15) Uani 1 1 d . . . . .
H35A H 0.7035 0.5948 0.6538 0.030 Uiso 1 1 calc R U . . .
H35B H 0.6368 0.6595 0.6248 0.030 Uiso 1 1 calc R U . . .
C36 C 0.5597(6) 0.5239(6) 0.64884(17) 0.0328(16) Uani 1 1 d . . . . .
H36A H 0.5078 0.5209 0.6306 0.049 Uiso 1 1 calc R U . . .
H36B H 0.5340 0.5690 0.6686 0.049 Uiso 1 1 calc R U . . .
H36C H 0.5760 0.4440 0.6564 0.049 Uiso 1 1 calc R U . . .
C37 C 0.5293(4) 0.5911(4) 0.49212(14) 0.0135(11) Uani 1 1 d . . . . .
C38 C 0.4341(4) 0.6278(5) 0.48069(15) 0.0161(11) Uani 1 1 d . . . . .
H38 H 0.3836 0.6486 0.4972 0.019 Uiso 1 1 calc R U . . .
C39 C 0.4124(4) 0.6340(5) 0.44523(15) 0.0190(12) Uani 1 1 d . . . . .
H39 H 0.3476 0.6596 0.4375 0.023 Uiso 1 1 calc R U . . .
C40 C 0.4862(5) 0.6025(5) 0.42139(17) 0.0198(13) Uani 1 1 d . . . . .
H40 H 0.4715 0.6055 0.3972 0.024 Uiso 1 1 calc R U . . .
C41 C 0.5806(5) 0.5671(5) 0.43233(16) 0.0203(12) Uani 1 1 d . . . . .
H41 H 0.6309 0.5471 0.4157 0.024 Uiso 1 1 calc R U . . .
C42 C 0.6029(4) 0.5602(5) 0.46767(16) 0.0140(12) Uani 1 1 d . . . . .
C43 C 0.7820(4) 0.5985(5) 0.46558(17) 0.0245(13) Uani 1 1 d . . . . .
H43A H 0.7866 0.5853 0.4405 0.037 Uiso 1 1 calc R U . . .
H43B H 0.8468 0.5785 0.4765 0.037 Uiso 1 1 calc R U . . .
H43C H 0.7663 0.6811 0.4700 0.037 Uiso 1 1 calc R U . . .
C44 C 0.7219(5) 0.4006(5) 0.47366(19) 0.0229(14) Uani 1 1 d . . . . .
H44A H 0.6656 0.3538 0.4828 0.034 Uiso 1 1 calc R U . . .
H44B H 0.7849 0.3778 0.4853 0.034 Uiso 1 1 calc R U . . .
H44C H 0.7285 0.3871 0.4486 0.034 Uiso 1 1 calc R U . . .
C45 C 0.6567(4) 0.7140(5) 0.53989(17) 0.0156(12) Uani 1 1 d . . . . .
H45A H 0.6648 0.7377 0.5645 0.019 Uiso 1 1 calc R U . . .
H45B H 0.7232 0.6851 0.5316 0.019 Uiso 1 1 calc R U . . .
C46 C 0.6277(5) 0.8226(5) 0.51858(17) 0.0202(12) Uani 1 1 d . . . . .
H46A H 0.6293 0.8032 0.4938 0.030 Uiso 1 1 calc R U . . .
H46B H 0.6761 0.8858 0.5233 0.030 Uiso 1 1 calc R U . . .
H46C H 0.5593 0.8481 0.5250 0.030 Uiso 1 1 calc R U . . .
C47 C 0.4563(4) 0.6522(4) 0.56135(16) 0.0169(10) Uani 1 1 d . . . . .
H47A H 0.4802 0.6827 0.5840 0.020 Uiso 1 1 calc R U . . .
H47B H 0.4291 0.7194 0.5480 0.020 Uiso 1 1 calc R U . . .
C48 C 0.3686(4) 0.5654(5) 0.56822(17) 0.0219(12) Uani 1 1 d . . . . .
H48A H 0.3432 0.5351 0.5461 0.033 Uiso 1 1 calc R U . . .
H48B H 0.3137 0.6059 0.5805 0.033 Uiso 1 1 calc R U . . .
H48C H 0.3934 0.5002 0.5825 0.033 Uiso 1 1 calc R U . . .
N1 N 0.1204(5) 0.7516(4) 0.30283(19) 0.0132(14) Uani 1 1 d . . . . .
N2 N 0.0552(3) 0.4770(4) 0.40969(13) 0.0167(10) Uani 1 1 d . . . . .
N3 N 0.6380(4) 0.2498(3) 0.5869(2) 0.0115(14) Uani 1 1 d . . . . .
N4 N 0.7020(3) 0.5252(4) 0.48003(13) 0.0178(10) Uani 1 1 d . . . . .
P1 P 0.04342(10) 0.51149(12) 0.28809(4) 0.0143(3) Uani 1 1 d . . . . .
P2 P 0.18899(10) 0.40649(11) 0.35168(4) 0.0122(3) Uani 1 1 d . . . . .
P3 P 0.71245(11) 0.49100(12) 0.60122(4) 0.0151(3) Uani 1 1 d . . . . .
P4 P 0.56542(10) 0.59303(11) 0.53783(4) 0.0123(3) Uani 1 1 d . . . . .
Cl1 Cl 0.27227(10) 0.66933(12) 0.36520(4) 0.0208(3) Uani 1 1 d . . . . .
Cl2 Cl 0.48625(10) 0.32876(12) 0.52403(4) 0.0200(3) Uani 1 1 d . . . . .
Cl3 Cl 0.58876(11) 0.88678(13) 0.61145(4) 0.0226(3) Uani 1 1 d . . . . .
Cl4 Cl 0.84918(11) 0.88541(13) 0.77907(4) 0.0224(3) Uani 1 1 d . . . . .
Pd1 Pd 0.15073(3) 0.58294(3) 0.32764(2) 0.01156(9) Uani 1 1 d . . . . .
Pd2 Pd 0.60600(3) 0.41727(3) 0.56183(2) 0.01157(9) Uani 1 1 d . . . . .
O1 O 0.5202(4) 0.6733(4) 0.72089(13) 0.0426(13) Uani 1 1 d . . . . .
O2 O 0.6693(4) 0.8435(5) 0.72712(14) 0.0440(13) Uani 1 1 d . . . . .
O3 O 0.7695(4) 0.8688(4) 0.66383(14) 0.0400(12) Uani 1 1 d . . . . .
O4 O 0.9213(4) 0.6913(4) 0.66667(13) 0.0358(11) Uani 1 1 d . . . . .
H1W H 0.5652 0.7428 0.7299 0.050 Uiso 1 1 d . . . . .
H2W H 0.4731 0.6509 0.7408 0.050 Uiso 1 1 d . . . . .
H3W H 0.7229 0.8446 0.7421 0.050 Uiso 1 1 d . . . . .
H4W H 0.6952 0.8442 0.7011 0.050 Uiso 1 1 d . . . . .
H5W H 0.8241 0.8307 0.6750 0.050 Uiso 1 1 d . . . . .
H6W H 0.7161 0.8590 0.6451 0.050 Uiso 1 1 d . . . . .
H7W H 0.9644 0.7169 0.6857 0.050 Uiso 1 1 d . . . . .
H8W H 0.9660 0.6737 0.6501 0.050 Uiso 1 1 d . . . . .

loop_
_atom_site_aniso_label
_atom_site_aniso_U_11
_atom_site_aniso_U_22
_atom_site_aniso_U_33
_atom_site_aniso_U_23
_atom_site_aniso_U_13
_atom_site_aniso_U_12
C1 0.009(3) 0.013(4) 0.019(4) 0.0004(19) 0.002(3) 0.0001(18)
C2 0.020(3) 0.013(3) 0.018(3) -0.001(2) -0.001(2) 0.000(2)
C3 0.020(3) 0.018(3) 0.021(3) 0.007(2) 0.002(2) 0.005(2)
C4 0.017(3) 0.027(4) 0.015(4) 0.003(2) -0.004(3) 0.002(2)
C5 0.016(3) 0.021(3) 0.017(3) 0.001(2) 0.000(2) -0.003(2)
C6 0.013(2) 0.014(3) 0.011(3) 0.003(2) -0.004(2) 0.002(2)
C7 0.028(3) 0.012(2) 0.021(3) -0.002(2) 0.002(3) 0.003(2)
C8 0.017(3) 0.021(3) 0.022(3) 0.007(3) -0.002(2) -0.008(2)
C9 0.032(3) 0.014(3) 0.020(3) -0.002(2) -0.007(3) 0.001(2)
C10 0.033(4) 0.031(3) 0.020(3) -0.001(3) 0.005(3) 0.005(3)
C11 0.019(3) 0.025(3) 0.026(3) 0.013(3) -0.007(3) -0.007(2)
C12 0.016(3) 0.031(3) 0.041(4) 0.013(3) 0.004(3) 0.000(2)
C13 0.017(3) 0.009(2) 0.014(3) 0.002(2) -0.003(2) -0.001(2)
C14 0.016(3) 0.012(2) 0.018(3) 0.000(2) -0.003(2) 0.001(2)
C15 0.019(3) 0.016(3) 0.022(3) 0.000(2) -0.004(2) 0.000(2)
C16 0.027(3) 0.017(3) 0.016(3) 0.002(2) -0.004(2) -0.002(2)
C17 0.023(3) 0.016(3) 0.017(3) 0.000(2) 0.004(3) -0.001(2)
C18 0.015(3) 0.013(3) 0.019(3) -0.002(2) 0.000(2) -0.002(2)
C19 0.018(3) 0.025(3) 0.026(3) -0.004(3) 0.003(2) -0.003(2)
C20 0.025(3) 0.017(3) 0.029(4) -0.008(3) -0.004(3) 0.006(2)
C21 0.017(2) 0.019(2) 0.012(2) -0.002(2) 0.001(2) 0.004(2)
C22 0.017(3) 0.029(3) 0.024(3) 0.006(3) 0.005(2) -0.001(2)
C23 0.012(2) 0.013(3) 0.022(3) 0.004(3) -0.001(2) -0.001(2)
C24 0.022(3) 0.012(3) 0.024(3) 0.006(2) 0.002(3) -0.001(2)
C25 0.010(3) 0.018(4) 0.009(4) 0.0006(19) 0.000(2) 0.0037(19)
C26 0.019(3) 0.010(3) 0.021(3) 0.003(2) 0.005(2) 0.002(2)
C27 0.015(3) 0.020(3) 0.016(3) 0.004(2) 0.000(2) 0.006(2)
C28 0.012(3) 0.027(3) 0.011(4) -0.001(3) -0.003(2) 0.001(2)
C29 0.015(3) 0.020(3) 0.018(3) -0.003(3) -0.007(2) -0.001(2)
C30 0.018(3) 0.012(3) 0.019(3) 0.001(2) 0.003(2) 0.002(2)
C31 0.016(3) 0.014(3) 0.026(3) 0.005(2) 0.000(2) -0.004(2)
C32 0.026(3) 0.019(3) 0.017(3) -0.006(3) -0.005(3) 0.007(2)
C33 0.022(3) 0.020(3) 0.034(4) 0.007(3) -0.016(3) -0.009(2)
C34 0.016(3) 0.039(4) 0.040(4) 0.019(3) -0.001(3) -0.003(3)
C35 0.041(4) 0.018(3) 0.017(3) -0.004(3) -0.014(3) 0.004(3)
C36 0.051(4) 0.027(3) 0.020(3) -0.003(3) 0.007(3) 0.013(3)
C37 0.017(3) 0.009(2) 0.014(3) 0.000(2) 0.003(2) -0.004(2)
C38 0.017(3) 0.015(2) 0.016(3) 0.001(2) 0.001(2) 0.000(2)
C39 0.023(3) 0.015(2) 0.019(3) 0.004(2) -0.008(2) -0.001(2)
C40 0.029(3) 0.018(3) 0.012(3) 0.002(2) -0.004(3) -0.005(2)
C41 0.026(3) 0.020(3) 0.015(3) -0.004(2) 0.000(3) -0.003(2)
C42 0.018(3) 0.009(3) 0.016(3) -0.001(2) 0.000(2) -0.0018(19)
C43 0.019(3) 0.026(3) 0.028(4) 0.002(3) 0.003(3) -0.001(2)
C44 0.022(3) 0.020(3) 0.027(4) -0.003(3) 0.005(3) 0.003(2)
C45 0.017(3) 0.014(3) 0.016(3) -0.004(3) 0.001(2) -0.002(2)
C46 0.021(3) 0.015(3) 0.025(3) 0.003(3) -0.004(3) -0.001(2)
C47 0.017(2) 0.018(2) 0.016(3) 0.001(2) 0.002(2) 0.003(2)
C48 0.018(2) 0.025(3) 0.023(3) 0.003(3) 0.002(2) 0.001(2)
N1 0.013(2) 0.011(3) 0.015(4) 0.0003(16) -0.003(3) 0.0014(16)
N2 0.014(2) 0.015(2) 0.020(3) -0.0040(19) 0.0024(19) 0.0022(18)
N3 0.011(3) 0.008(3) 0.015(4) 0.0010(16) -0.001(2) 0.0000(16)
N4 0.015(2) 0.018(2) 0.020(3) -0.001(2) 0.0022(19) 0.0004(19)
P1 0.0148(6) 0.0115(6) 0.0166(7) 0.0009(5) -0.0031(5) -0.0024(5)
P2 0.0119(6) 0.0117(6) 0.0129(7) 0.0009(5) -0.0005(5) 0.0009(5)
P3 0.0187(7) 0.0111(6) 0.0155(7) 0.0013(5) -0.0066(5) -0.0019(5)
P4 0.0129(6) 0.0118(6) 0.0122(6) 0.0009(5) -0.0005(5) 0.0001(5)
Cl1 0.0223(7) 0.0171(6) 0.0230(7) 0.0019(5) -0.0102(6) -0.0038(5)
Cl2 0.0220(6) 0.0168(6) 0.0212(7) 0.0012(5) -0.0093(6) -0.0033(5)
Cl3 0.0242(6) 0.0168(6) 0.0268(8) 0.0000(6) -0.0038(6) 0.0010(5)
Cl4 0.0292(7) 0.0148(6) 0.0232(8) 0.0016(6) -0.0022(6) -0.0013(5)
Pd1 0.01180(17) 0.00991(16) 0.01296(19) 0.00069(18) -0.00186(15) -0.00067(14)
Pd2 0.01170(17) 0.01032(17) 0.01270(19) 0.00075(18) -0.00199(15) -0.00058(14)
O1 0.057(3) 0.040(3) 0.032(3) -0.010(2) 0.013(2) 0.000(2)
O2 0.033(3) 0.064(4) 0.034(3) -0.015(3) -0.008(2) 0.006(2)
O3 0.043(3) 0.034(3) 0.043(3) -0.003(2) -0.016(2) 0.000(2)
O4 0.030(2) 0.044(3) 0.033(3) 0.001(2) -0.002(2) -0.002(2)

loop_
_atom_type_symbol
_atom_type_description
_atom_type_scat_dispersion_real
_atom_type_scat_dispersion_imag
_atom_type_scat_source
C C 0.0033 0.0016 'International Tables Vol C Tables 4.2.6.8 and 6.1.1.4'
H H 0.0000 0.0000 'International Tables Vol C Tables 4.2.6.8 and 6.1.1.4'
N N 0.0061 0.0033 'International Tables Vol C Tables 4.2.6.8 and 6.1.1.4'
P P 0.1023 0.0942 'International Tables Vol C Tables 4.2.6.8 and 6.1.1.4'
Cl Cl 0.1484 0.1585 'International Tables Vol C Tables 4.2.6.8 and 6.1.1.4'
Pd Pd -0.9988 1.0072 'International Tables Vol C Tables 4.2.6.8 and 6.1.1.4'
O O 0.0106 0.0060 'International Tables Vol C Tables 4.2.6.8 and 6.1.1.4'

loop_
_geom_angle_atom_site_label_1
_geom_angle_atom_site_label_2
_geom_angle_atom_site_label_3
_geom_angle
_geom_angle_site_symmetry_1
_geom_angle_site_symmetry_3
_geom_angle_publ_flag
C6 C1 C2 120.4(7) . . ?
C6 C1 N1 119.5(5) . . ?
C2 C1 N1 120.1(5) . . ?
C3 C2 C1 119.2(6) . . ?
C3 C2 H2 120.4 . . ?
C1 C2 H2 120.4 . . ?
C4 C3 C2 120.4(7) . . ?
C4 C3 H3 119.8 . . ?
C2 C3 H3 119.8 . . ?
C5 C4 C3 121.2(8) . . ?
C5 C4 H4 119.4 . . ?
C3 C4 H4 119.4 . . ?
C4 C5 C6 118.7(7) . . ?
C4 C5 H5 120.7 . . ?
C6 C5 H5 120.7 . . ?
C1 C6 C5 120.1(6) . . ?
C1 C6 P1 117.9(5) . . ?
C5 C6 P1 122.0(5) . . ?
N1 C7 H7A 109.5 . . ?
N1 C7 H7B 109.5 . . ?
H7A C7 H7B 109.5 . . ?
N1 C7 H7C 109.5 . . ?
H7A C7 H7C 109.5 . . ?
H7B C7 H7C 109.5 . . ?
N1 C8 H8A 109.5 . . ?
N1 C8 H8B 109.5 . . ?
H8A C8 H8B 109.5 . . ?
N1 C8 H8C 109.5 . . ?
H8A C8 H8C 109.5 . . ?
H8B C8 H8C 109.5 . . ?
C10 C9 P1 114.1(4) . . ?
C10 C9 H9A 108.7 . . ?
P1 C9 H9A 108.7 . . ?
C10 C9 H9B 108.7 . . ?
P1 C9 H9B 108.7 . . ?
H9A C9 H9B 107.6 . . ?
C9 C10 H10A 109.5 . . ?
C9 C10 H10B 109.5 . . ?
H10A C10 H10B 109.5 . . ?
C9 C10 H10C 109.5 . . ?
H10A C10 H10C 109.5 . . ?
H10B C10 H10C 109.5 . . ?
C12 C11 P1 112.1(4) . . ?
C12 C11 H11A 109.2 . . ?
P1 C11 H11A 109.2 . . ?
C12 C11 H11B 109.2 . . ?
P1 C11 H11B 109.2 . . ?
H11A C11 H11B 107.9 . . ?
C11 C12 H12A 109.5 . . ?
C11 C12 H12B 109.5 . . ?
H12A C12 H12B 109.5 . . ?
C11 C12 H12C 109.5 . . ?
H12A C12 H12C 109.5 . . ?
H12B C12 H12C 109.5 . . ?
C18 C13 C14 119.5(5) . . ?
C18 C13 P2 118.1(4) . . ?
C14 C13 P2 122.2(4) . . ?
C15 C14 C13 120.3(5) . . ?
C15 C14 H14 119.8 . . ?
C13 C14 H14 119.8 . . ?
C14 C15 C16 120.4(5) . . ?
C14 C15 H15 119.8 . . ?
C16 C15 H15 119.8 . . ?
C15 C16 C17 119.5(6) . . ?
C15 C16 H16 120.3 . . ?
C17 C16 H16 120.3 . . ?
C16 C17 C18 120.6(6) . . ?
C16 C17 H17 119.7 . . ?
C18 C17 H17 119.7 . . ?
C13 C18 C17 119.7(5) . . ?
C13 C18 N2 118.2(5) . . ?
C17 C18 N2 122.0(5) . . ?
N2 C19 H19A 109.5 . . ?
N2 C19 H19B 109.5 . . ?
H19A C19 H19B 109.5 . . ?
N2 C19 H19C 109.5 . . ?
H19A C19 H19C 109.5 . . ?
H19B C19 H19C 109.5 . . ?
N2 C20 H20A 109.5 . . ?
N2 C20 H20B 109.5 . . ?
H20A C20 H20B 109.5 . . ?
N2 C20 H20C 109.5 . . ?
H20A C20 H20C 109.5 . . ?
H20B C20 H20C 109.5 . . ?
C22 C21 P2 115.6(4) . . ?
C22 C21 H21A 108.4 . . ?
P2 C21 H21A 108.4 . . ?
C22 C21 H21B 108.4 . . ?
P2 C21 H21B 108.4 . . ?
H21A C21 H21B 107.4 . . ?
C21 C22 H22A 109.5 . . ?
C21 C22 H22B 109.5 . . ?
H22A C22 H22B 109.5 . . ?
C21 C22 H22C 109.5 . . ?
H22A C22 H22C 109.5 . . ?
H22B C22 H22C 109.5 . . ?
C24 C23 P2 114.8(4) . . ?
C24 C23 H23A 108.6 . . ?
P2 C23 H23A 108.6 . . ?
C24 C23 H23B 108.6 . . ?
P2 C23 H23B 108.6 . . ?
H23A C23 H23B 107.5 . . ?
C23 C24 H24A 109.5 . . ?
C23 C24 H24B 109.5 . . ?
H24A C24 H24B 109.5 . . ?
C23 C24 H24C 109.5 . . ?
H24A C24 H24C 109.5 . . ?
H24B C24 H24C 109.5 . . ?
C30 C25 C26 120.4(7) . . ?
C30 C25 N3 119.2(5) . . ?
C26 C25 N3 120.4(5) . . ?
C27 C26 C25 119.1(6) . . ?
C27 C26 H26 120.5 . . ?
C25 C26 H26 120.5 . . ?
C26 C27 C28 121.5(6) . . ?
C26 C27 H27 119.2 . . ?
C28 C27 H27 119.2 . . ?
C27 C28 C29 119.0(7) . . ?
C27 C28 H28 120.5 . . ?
C29 C28 H28 120.5 . . ?
C28 C29 C30 120.5(6) . . ?
C28 C29 H29 119.7 . . ?
C30 C29 H29 119.7 . . ?
C25 C30 C29 119.5(6) . . ?
C25 C30 P3 118.4(5) . . ?
C29 C30 P3 122.1(5) . . ?
N3 C31 H31A 109.5 . . ?
N3 C31 H31B 109.5 . . ?
H31A C31 H31B 109.5 . . ?
N3 C31 H31C 109.5 . . ?
H31A C31 H31C 109.5 . . ?
H31B C31 H31C 109.5 . . ?
N3 C32 H32A 109.5 . . ?
N3 C32 H32B 109.5 . . ?
H32A C32 H32B 109.5 . . ?
N3 C32 H32C 109.5 . . ?
H32A C32 H32C 109.5 . . ?
H32B C32 H32C 109.5 . . ?
C34 C33 P3 111.5(4) . . ?
C34 C33 H33A 109.3 . . ?
P3 C33 H33A 109.3 . . ?
C34 C33 H33B 109.3 . . ?
P3 C33 H33B 109.3 . . ?
H33A C33 H33B 108.0 . . ?
C33 C34 H34A 109.5 . . ?
C33 C34 H34B 109.5 . . ?
H34A C34 H34B 109.5 . . ?
C33 C34 H34C 109.5 . . ?
H34A C34 H34C 109.5 . . ?
H34B C34 H34C 109.5 . . ?
C36 C35 P3 110.4(4) . . ?
C36 C35 H35A 109.6 . . ?
P3 C35 H35A 109.6 . . ?
C36 C35 H35B 109.6 . . ?
P3 C35 H35B 109.6 . . ?
H35A C35 H35B 108.1 . . ?
C35 C36 H36A 109.5 . . ?
C35 C36 H36B 109.5 . . ?
H36A C36 H36B 109.5 . . ?
C35 C36 H36C 109.5 . . ?
H36A C36 H36C 109.5 . . ?
H36B C36 H36C 109.5 . . ?
C38 C37 C42 119.2(5) . . ?
C38 C37 P4 122.4(4) . . ?
C42 C37 P4 118.2(4) . . ?
C37 C38 C39 120.6(5) . . ?
C37 C38 H38 119.7 . . ?
C39 C38 H38 119.7 . . ?
C40 C39 C38 119.3(5) . . ?
C40 C39 H39 120.3 . . ?
C38 C39 H39 120.3 . . ?
C41 C40 C39 120.6(6) . . ?
C41 C40 H40 119.7 . . ?
C39 C40 H40 119.7 . . ?
C40 C41 C42 120.4(6) . . ?
C40 C41 H41 119.8 . . ?
C42 C41 H41 119.8 . . ?
C41 C42 C37 119.8(5) . . ?
C41 C42 N4 121.8(5) . . ?
C37 C42 N4 118.4(5) . . ?
N4 C43 H43A 109.5 . . ?
N4 C43 H43B 109.5 . . ?
H43A C43 H43B 109.5 . . ?
N4 C43 H43C 109.5 . . ?
H43A C43 H43C 109.5 . . ?
H43B C43 H43C 109.5 . . ?
N4 C44 H44A 109.5 . . ?
N4 C44 H44B 109.5 . . ?
H44A C44 H44B 109.5 . . ?
N4 C44 H44C 109.5 . . ?
H44A C44 H44C 109.5 . . ?
H44B C44 H44C 109.5 . . ?
C46 C45 P4 115.0(4) . . ?
C46 C45 H45A 108.5 . . ?
P4 C45 H45A 108.5 . . ?
C46 C45 H45B 108.5 . . ?
P4 C45 H45B 108.5 . . ?
H45A C45 H45B 107.5 . . ?
C45 C46 H46A 109.5 . . ?
C45 C46 H46B 109.5 . . ?
H46A C46 H46B 109.5 . . ?
C45 C46 H46C 109.5 . . ?
H46A C46 H46C 109.5 . . ?
H46B C46 H46C 109.5 . . ?
C48 C47 P4 115.9(4) . . ?
C48 C47 H47A 108.3 . . ?
P4 C47 H47A 108.3 . . ?
C48 C47 H47B 108.3 . . ?
P4 C47 H47B 108.3 . . ?
H47A C47 H47B 107.4 . . ?
C47 C48 H48A 109.5 . . ?
C47 C48 H48B 109.5 . . ?
H48A C48 H48B 109.5 . . ?
C47 C48 H48C 109.5 . . ?
H48A C48 H48C 109.5 . . ?
H48B C48 H48C 109.5 . . ?
C1 N1 C8 108.1(6) . . ?
C1 N1 C7 109.8(5) . . ?
C8 N1 C7 109.8(5) . . ?
C1 N1 Pd1 114.9(3) . . ?
C8 N1 Pd1 106.4(4) . . ?
C7 N1 Pd1 107.7(4) . . ?
C18 N2 C19 111.6(5) . . ?
C18 N2 C20 111.7(5) . . ?
C19 N2 C20 110.8(5) . . ?
C25 N3 C32 109.6(5) . . ?
C25 N3 C31 108.0(6) . . ?
C32 N3 C31 109.9(4) . . ?
C25 N3 Pd2 115.1(3) . . ?
C32 N3 Pd2 108.6(5) . . ?
C31 N3 Pd2 105.6(3) . . ?
C42 N4 C43 111.7(5) . . ?
C42 N4 C44 112.0(5) . . ?
C43 N4 C44 111.3(5) . . ?
C9 P1 C6 105.3(3) . . ?
C9 P1 C11 107.5(3) . . ?
C6 P1 C11 103.3(3) . . ?
C9 P1 Pd1 117.0(2) . . ?
C6 P1 Pd1 102.7(2) . . ?
C11 P1 Pd1 119.1(2) . . ?
C13 P2 C21 106.3(3) . . ?
C13 P2 C23 103.1(3) . . ?
C21 P2 C23 102.7(3) . . ?
C13 P2 Pd1 116.00(17) . . ?
C21 P2 Pd1 107.99(19) . . ?
C23 P2 Pd1 119.36(19) . . ?
C30 P3 C33 104.2(3) . . ?
C30 P3 C35 104.1(3) . . ?
C33 P3 C35 108.7(3) . . ?
C30 P3 Pd2 102.5(2) . . ?
C33 P3 Pd2 119.6(2) . . ?
C35 P3 Pd2 115.6(2) . . ?
C37 P4 C47 106.1(3) . . ?
C37 P4 C45 102.8(3) . . ?
C47 P4 C45 102.5(3) . . ?
C37 P4 Pd2 116.34(17) . . ?
C47 P4 Pd2 108.04(18) . . ?
C45 P4 Pd2 119.5(2) . . ?
N1 Pd1 P1 84.71(17) . . ?
N1 Pd1 P2 177.17(18) . . ?
P1 Pd1 P2 95.45(5) . . ?
N1 Pd1 Cl1 91.36(17) . . ?
P1 Pd1 Cl1 174.40(6) . . ?
P2 Pd1 Cl1 88.28(5) . . ?
N3 Pd2 P3 84.72(17) . . ?
N3 Pd2 P4 176.83(18) . . ?
P3 Pd2 P4 95.26(5) . . ?
N3 Pd2 Cl2 91.56(16) . . ?
P3 Pd2 Cl2 174.85(6) . . ?
P4 Pd2 Cl2 88.25(5) . . ?
H1W O1 H2W 106.6 . . ?
H3W O2 H4W 110.4 . . ?
H5W O3 H6W 143.3 . . ?
H7W O4 H8W 102.7 . . ?

loop_
_geom_bond_atom_site_label_1
_geom_bond_atom_site_label_2
_geom_bond_distance
_geom_bond_site_symmetry_2
_geom_bond_publ_flag
C1 C6 1.384(8) . ?
C1 C2 1.390(9) . ?
C1 N1 1.471(10) . ?
C2 C3 1.381(9) . ?
C2 H2 0.9500 . ?
C3 C4 1.379(9) . ?
C3 H3 0.9500 . ?
C4 C5 1.379(9) . ?
C4 H4 0.9500 . ?
C5 C6 1.403(9) . ?
C5 H5 0.9500 . ?
C6 P1 1.816(6) . ?
C7 N1 1.496(8) . ?
C7 H7A 0.9800 . ?
C7 H7B 0.9800 . ?
C7 H7C 0.9800 . ?
C8 N1 1.486(8) . ?
C8 H8A 0.9800 . ?
C8 H8B 0.9800 . ?
C8 H8C 0.9800 . ?
C9 C10 1.519(9) . ?
C9 P1 1.805(7) . ?
C9 H9A 0.9900 . ?
C9 H9B 0.9900 . ?
C10 H10A 0.9800 . ?
C10 H10B 0.9800 . ?
C10 H10C 0.9800 . ?
C11 C12 1.525(9) . ?
C11 P1 1.816(6) . ?
C11 H11A 0.9900 . ?
C11 H11B 0.9900 . ?
C12 H12A 0.9800 . ?
C12 H12B 0.9800 . ?
C12 H12C 0.9800 . ?
C13 C18 1.395(8) . ?
C13 C14 1.400(7) . ?
C13 P2 1.825(6) . ?
C14 C15 1.387(8) . ?
C14 H14 0.9500 . ?
C15 C16 1.388(8) . ?
C15 H15 0.9500 . ?
C16 C17 1.393(9) . ?
C16 H16 0.9500 . ?
C17 C18 1.396(9) . ?
C17 H17 0.9500 . ?
C18 N2 1.440(7) . ?
C19 N2 1.465(7) . ?
C19 H19A 0.9800 . ?
C19 H19B 0.9800 . ?
C19 H19C 0.9800 . ?
C20 N2 1.474(7) . ?
C20 H20A 0.9800 . ?
C20 H20B 0.9800 . ?
C20 H20C 0.9800 . ?
C21 C22 1.522(7) . ?
C21 P2 1.827(5) . ?
C21 H21A 0.9900 . ?
C21 H21B 0.9900 . ?
C22 H22A 0.9800 . ?
C22 H22B 0.9800 . ?
C22 H22C 0.9800 . ?
C23 C24 1.524(8) . ?
C23 P2 1.829(6) . ?
C23 H23A 0.9900 . ?
C23 H23B 0.9900 . ?
C24 H24A 0.9800 . ?
C24 H24B 0.9800 . ?
C24 H24C 0.9800 . ?
C25 C30 1.378(8) . ?
C25 C26 1.409(8) . ?
C25 N3 1.469(10) . ?
C26 C27 1.383(9) . ?
C26 H26 0.9500 . ?
C27 C28 1.390(9) . ?
C27 H27 0.9500 . ?
C28 C29 1.390(10) . ?
C28 H28 0.9500 . ?
C29 C30 1.410(9) . ?
C29 H29 0.9500 . ?
C30 P3 1.811(6) . ?
C31 N3 1.513(8) . ?
C31 H31A 0.9800 . ?
C31 H31B 0.9800 . ?
C31 H31C 0.9800 . ?
C32 N3 1.493(8) . ?
C32 H32A 0.9800 . ?
C32 H32B 0.9800 . ?
C32 H32C 0.9800 . ?
C33 C34 1.514(10) . ?
C33 P3 1.823(6) . ?
C33 H33A 0.9900 . ?
C33 H33B 0.9900 . ?
C34 H34A 0.9800 . ?
C34 H34B 0.9800 . ?
C34 H34C 0.9800 . ?
C35 C36 1.517(10) . ?
C35 P3 1.824(7) . ?
C35 H35A 0.9900 . ?
C35 H35B 0.9900 . ?
C36 H36A 0.9800 . ?
C36 H36B 0.9800 . ?
C36 H36C 0.9800 . ?
C37 C38 1.395(8) . ?
C37 C42 1.397(8) . ?
C37 P4 1.822(6) . ?
C38 C39 1.396(8) . ?
C38 H38 0.9500 . ?
C39 C40 1.385(9) . ?
C39 H39 0.9500 . ?
C40 C41 1.375(9) . ?
C40 H40 0.9500 . ?
C41 C42 1.394(9) . ?
C41 H41 0.9500 . ?
C42 N4 1.447(7) . ?
C43 N4 1.457(7) . ?
C43 H43A 0.9800 . ?
C43 H43B 0.9800 . ?
C43 H43C 0.9800 . ?
C44 N4 1.466(7) . ?
C44 H44A 0.9800 . ?
C44 H44B 0.9800 . ?
C44 H44C 0.9800 . ?
C45 C46 1.534(8) . ?
C45 P4 1.833(6) . ?
C45 H45A 0.9900 . ?
C45 H45B 0.9900 . ?
C46 H46A 0.9800 . ?
C46 H46B 0.9800 . ?
C46 H46C 0.9800 . ?
C47 C48 1.545(7) . ?
C47 P4 1.829(5) . ?
C47 H47A 0.9900 . ?
C47 H47B 0.9900 . ?
C48 H48A 0.9800 . ?
C48 H48B 0.9800 . ?
C48 H48C 0.9800 . ?
N1 Pd1 2.185(5) . ?
N3 Pd2 2.181(5) . ?
P1 Pd1 2.2326(15) . ?
P2 Pd1 2.2724(14) . ?
P3 Pd2 2.2308(14) . ?
P4 Pd2 2.2719(14) . ?
Cl1 Pd1 2.3728(14) . ?
Cl2 Pd2 2.3729(14) . ?
O1 H1W 1.0495 . ?
O1 H2W 1.0192 . ?
O2 H3W 0.9120 . ?
O2 H4W 1.0578 . ?
O3 H5W 0.9446 . ?
O3 H6W 1.0139 . ?
O4 H7W 0.9720 . ?
O4 H8W 0.8913 . ?

loop_
_geom_hbond_atom_site_label_D
_geom_hbond_atom_site_label_H
_geom_hbond_atom_site_label_A
_geom_hbond_distance_DH
_geom_hbond_distance_HA
_geom_hbond_distance_DA
_geom_hbond_angle_DHA
_geom_hbond_site_symmetry_A
O1 H2W Cl4 1.02 2.24 3.248(5) 170.5 3_465
O2 H3W Cl4 0.91 2.24 3.139(5) 168.7 .
O2 H4W O3 1.06 1.76 2.786(7) 162.3 .
O3 H5W O4 0.94 2.07 2.850(7) 139.1 .
O3 H6W Cl3 1.01 2.14 3.129(5) 163.1 .
O4 H7W O1 0.97 1.99 2.906(7) 156.9 3_565
O4 H8W Cl3 0.89 2.30 3.192(5) 173.7 3_565

loop_
_geom_torsion_atom_site_label_1
_geom_torsion_atom_site_label_2
_geom_torsion_atom_site_label_3
_geom_torsion_atom_site_label_4
_geom_torsion
_geom_torsion_site_symmetry_1
_geom_torsion_site_symmetry_2
_geom_torsion_site_symmetry_3
_geom_torsion_site_symmetry_4
_geom_torsion_publ_flag
C6 C1 C2 C3 -1.5(11) . . . . ?
N1 C1 C2 C3 177.8(6) . . . . ?
C1 C2 C3 C4 0.1(10) . . . . ?
C2 C3 C4 C5 0.3(12) . . . . ?
C3 C4 C5 C6 0.7(11) . . . . ?
C2 C1 C6 C5 2.6(11) . . . . ?
N1 C1 C6 C5 -176.7(6) . . . . ?
C2 C1 C6 P1 -178.3(5) . . . . ?
N1 C1 C6 P1 2.4(9) . . . . ?
C4 C5 C6 C1 -2.2(10) . . . . ?
C4 C5 C6 P1 178.8(6) . . . . ?
C18 C13 C14 C15 0.0(8) . . . . ?
P2 C13 C14 C15 -174.0(4) . . . . ?
C13 C14 C15 C16 0.5(8) . . . . ?
C14 C15 C16 C17 -0.5(8) . . . . ?
C15 C16 C17 C18 0.0(9) . . . . ?
C14 C13 C18 C17 -0.5(8) . . . . ?
P2 C13 C18 C17 173.8(4) . . . . ?
C14 C13 C18 N2 -178.2(5) . . . . ?
P2 C13 C18 N2 -4.0(7) . . . . ?
C16 C17 C18 C13 0.5(9) . . . . ?
C16 C17 C18 N2 178.2(5) . . . . ?
C30 C25 C26 C27 -0.4(10) . . . . ?
N3 C25 C26 C27 -177.8(6) . . . . ?
C25 C26 C27 C28 0.4(10) . . . . ?
C26 C27 C28 C29 -0.4(10) . . . . ?
C27 C28 C29 C30 0.3(10) . . . . ?
C26 C25 C30 C29 0.3(10) . . . . ?
N3 C25 C30 C29 177.8(6) . . . . ?
C26 C25 C30 P3 -178.8(5) . . . . ?
N3 C25 C30 P3 -1.4(9) . . . . ?
C28 C29 C30 C25 -0.3(10) . . . . ?
C28 C29 C30 P3 178.9(5) . . . . ?
C42 C37 C38 C39 -0.3(8) . . . . ?
P4 C37 C38 C39 174.7(4) . . . . ?
C37 C38 C39 C40 0.5(8) . . . . ?
C38 C39 C40 C41 -1.0(8) . . . . ?
C39 C40 C41 C42 1.2(9) . . . . ?
C40 C41 C42 C37 -0.9(9) . . . . ?
C40 C41 C42 N4 -178.9(5) . . . . ?
C38 C37 C42 C41 0.4(8) . . . . ?
P4 C37 C42 C41 -174.8(4) . . . . ?
C38 C37 C42 N4 178.5(5) . . . . ?
P4 C37 C42 N4 3.3(7) . . . . ?
C6 C1 N1 C8 113.5(7) . . . . ?
C2 C1 N1 C8 -65.8(8) . . . . ?
C6 C1 N1 C7 -126.8(6) . . . . ?
C2 C1 N1 C7 54.0(9) . . . . ?
C6 C1 N1 Pd1 -5.2(9) . . . . ?
C2 C1 N1 Pd1 175.6(5) . . . . ?
C13 C18 N2 C19 123.1(6) . . . . ?
C17 C18 N2 C19 -54.6(7) . . . . ?
C13 C18 N2 C20 -112.3(6) . . . . ?
C17 C18 N2 C20 70.0(7) . . . . ?
C30 C25 N3 C32 126.5(6) . . . . ?
C26 C25 N3 C32 -56.1(8) . . . . ?
C30 C25 N3 C31 -113.9(6) . . . . ?
C26 C25 N3 C31 63.6(7) . . . . ?
C30 C25 N3 Pd2 3.8(8) . . . . ?
C26 C25 N3 Pd2 -178.8(5) . . . . ?
C41 C42 N4 C43 55.5(7) . . . . ?
C37 C42 N4 C43 -122.5(6) . . . . ?
C41 C42 N4 C44 -70.1(7) . . . . ?
C37 C42 N4 C44 111.9(6) . . . . ?
C10 C9 P1 C6 66.4(5) . . . . ?
C10 C9 P1 C11 176.1(5) . . . . ?
C10 C9 P1 Pd1 -46.9(5) . . . . ?
C1 C6 P1 C9 -121.6(6) . . . . ?
C5 C6 P1 C9 57.5(6) . . . . ?
C1 C6 P1 C11 125.8(6) . . . . ?
C5 C6 P1 C11 -55.2(6) . . . . ?
C1 C6 P1 Pd1 1.4(6) . . . . ?
C5 C6 P1 Pd1 -179.6(5) . . . . ?
C12 C11 P1 C9 169.2(4) . . . . ?
C12 C11 P1 C6 -79.7(5) . . . . ?
C12 C11 P1 Pd1 33.3(5) . . . . ?
C18 C13 P2 C21 -173.3(4) . . . . ?
C14 C13 P2 C21 0.8(5) . . . . ?
C18 C13 P2 C23 -65.6(5) . . . . ?
C14 C13 P2 C23 108.4(5) . . . . ?
C18 C13 P2 Pd1 66.7(5) . . . . ?
C14 C13 P2 Pd1 -119.2(4) . . . . ?
C22 C21 P2 C13 -79.8(5) . . . . ?
C22 C21 P2 C23 172.3(4) . . . . ?
C22 C21 P2 Pd1 45.3(5) . . . . ?
C24 C23 P2 C13 -42.4(5) . . . . ?
C24 C23 P2 C21 68.0(5) . . . . ?
C24 C23 P2 Pd1 -172.7(4) . . . . ?
C25 C30 P3 C33 -126.8(6) . . . . ?
C29 C30 P3 C33 54.1(6) . . . . ?
C25 C30 P3 C35 119.3(6) . . . . ?
C29 C30 P3 C35 -59.8(6) . . . . ?
C25 C30 P3 Pd2 -1.4(6) . . . . ?
C29 C30 P3 Pd2 179.4(5) . . . . ?
C34 C33 P3 C30 78.7(5) . . . . ?
C34 C33 P3 C35 -170.8(4) . . . . ?
C34 C33 P3 Pd2 -34.9(5) . . . . ?
C36 C35 P3 C30 -65.8(5) . . . . ?
C36 C35 P3 C33 -176.5(5) . . . . ?
C36 C35 P3 Pd2 45.7(5) . . . . ?
C38 C37 P4 C47 -1.1(5) . . . . ?
C42 C37 P4 C47 173.9(4) . . . . ?
C38 C37 P4 C45 -108.4(5) . . . . ?
C42 C37 P4 C45 66.6(5) . . . . ?
C38 C37 P4 Pd2 119.0(4) . . . . ?
C42 C37 P4 Pd2 -66.0(4) . . . . ?
C48 C47 P4 C37 79.4(5) . . . . ?
C48 C47 P4 C45 -173.1(4) . . . . ?
C48 C47 P4 Pd2 -46.0(5) . . . . ?
C46 C45 P4 C37 41.2(5) . . . . ?
C46 C45 P4 C47 -68.8(5) . . . . ?
C46 C45 P4 Pd2 171.9(4) . . . . ?
